data_2233971
loop_
_publ_author_name
'Sun, Yongling'

_publ_section_title
;
 Dimethyl 4,5-dichlorobenzene-1,2-dicarboxylate
;
_journal_coeditor_code RK2334
_journal_issue 3
_journal_name_full 'Acta Crystallographica Section E'
_journal_page_first o834
_journal_paper_doi 10.1107/S1600536812007167
_journal_volume 68
_journal_year 2012
_chemical_formula_iupac 'C10 H8 Cl2 O4'
_chemical_formula_moiety 'C10 H8 Cl2 O4'
_chemical_formula_sum 'C10 H8 Cl2 O4'
_chemical_formula_weight 263.06
_chemical_melting_point 389
_chemical_name_systematic
;
Dimethyl 4,5-dichlorobenzene-1,2-dicarboxylate
;
_space_group_IT_number 2
_symmetry_cell_setting triclinic
_symmetry_space_group_name_Hall '-P 1'
_symmetry_space_group_name_H-M 'P -1'
_atom_sites_solution_hydrogens geom
_atom_sites_solution_primary direct
_atom_sites_solution_secondary difmap
_audit_creation_method SHELXL97
_cell_angle_alpha 97.779(15)
_cell_angle_beta 109.040(15)
_cell_angle_gamma 91.864(18)
_cell_formula_units_Z 2
_cell_length_a 7.1906(14)
_cell_length_b 7.8410(17)
_cell_length_c 10.6205(15)
_cell_measurement_reflns_used 1973
_cell_measurement_temperature 295(2)
_cell_measurement_theta_max 24.99
_cell_measurement_theta_min 2.42
_cell_volume 558.95(19)
_computing_cell_refinement '<i>SAINT</i> (Siemens, 1996)'
_computing_data_collection '<i>SMART</i> (Siemens, 1996)'
_computing_data_reduction '<i>SAINT</i> (Siemens, 1996)'
_computing_molecular_graphics '<i>SHELXTL</i> (Sheldrick, 2008)'
_computing_publication_material '<i>SHELXTL</i> (Sheldrick, 2008)'
_computing_structure_refinement '<i>SHELXL97</i> (Sheldrick, 2008)'
_computing_structure_solution '<i>SHELXS97</i> (Sheldrick, 2008)'
_diffrn_ambient_temperature 295(2)
_diffrn_measured_fraction_theta_full 0.996
_diffrn_measured_fraction_theta_max 0.996
_diffrn_measurement_device_type 'Bruker SMART 1000 CCD'
_diffrn_measurement_method '\f and \w scans'
_diffrn_radiation_monochromator graphite
_diffrn_radiation_source 'fine-focus sealed tube'
_diffrn_radiation_type MoK\a
_diffrn_radiation_wavelength 0.71073
_diffrn_reflns_av_R_equivalents 0.0100
_diffrn_reflns_av_sigmaI/netI 0.0181
_diffrn_reflns_limit_h_max 8
_diffrn_reflns_limit_h_min -7
_diffrn_reflns_limit_k_max 8
_diffrn_reflns_limit_k_min -9
_diffrn_reflns_limit_l_max 12
_diffrn_reflns_limit_l_min -12
_diffrn_reflns_number 3362
_diffrn_reflns_theta_full 24.99
_diffrn_reflns_theta_max 24.99
_diffrn_reflns_theta_min 3.08
_exptl_absorpt_coefficient_mu 0.575
_exptl_absorpt_correction_T_max 0.902
_exptl_absorpt_correction_T_min 0.871
_exptl_absorpt_correction_type multi-scan
_exptl_absorpt_process_details '(<i>SADABS</i>; Sheldrick, 1996)'
_exptl_crystal_colour colourless
_exptl_crystal_density_diffrn 1.563
_exptl_crystal_density_method 'not measured'
_exptl_crystal_description block
_exptl_crystal_F_000 268
_exptl_crystal_size_max 0.24
_exptl_crystal_size_mid 0.20
_exptl_crystal_size_min 0.18
_refine_diff_density_max 0.278
_refine_diff_density_min -0.244
_refine_ls_extinction_method none
_refine_ls_goodness_of_fit_ref 1.030
_refine_ls_hydrogen_treatment constr
_refine_ls_matrix_type full
_refine_ls_number_parameters 147
_refine_ls_number_reflns 1966
_refine_ls_number_restraints 0
_refine_ls_restrained_S_all 1.030
_refine_ls_R_factor_all 0.0432
_refine_ls_R_factor_gt 0.0345
_refine_ls_shift/su_max 0.000
_refine_ls_shift/su_mean 0.000
_refine_ls_structure_factor_coef Fsqd
_refine_ls_weighting_details 'calc w=1/[\s^2^(Fo^2^)+(0.0449P)^2^+0.1781P] where P=(Fo^2^+2Fc^2^)/3'
_refine_ls_weighting_scheme calc
_refine_ls_wR_factor_gt 0.0873
_refine_ls_wR_factor_ref 0.0923
_reflns_number_gt 1663
_reflns_number_total 1966
_reflns_threshold_expression I>2\s(I)
_cod_data_source_file rk2334.cif
_cod_data_source_block I
_cod_database_code 2233971
_cod_database_fobs_code 2233971

loop_
_symmetry_equiv_pos_as_xyz
'x, y, z'
'-x, -y, -z'

loop_
_atom_site_type_symbol
_atom_site_label
_atom_site_fract_x
_atom_site_fract_y
_atom_site_fract_z
_atom_site_U_iso_or_equiv
_atom_site_adp_type
_atom_site_calc_flag
_atom_site_refinement_flags
_atom_site_occupancy
_atom_site_symmetry_multiplicity
Cl Cl1 0.31371(9) 0.97739(8) 0.82726(5) 0.0629(2) Uani d . 1 1
Cl Cl2 0.25088(11) 0.57862(8) 0.71088(6) 0.0693(2) Uani d . 1 1
O O1 0.3423(2) 0.70631(19) 0.21566(13) 0.0517(4) Uani d . 1 1
O O3 0.2024(2) 1.05587(17) 0.22604(14) 0.0524(4) Uani d . 1 1
C C7 0.1745(3) 0.7231(2) 0.24061(19) 0.0404(4) Uani d . 1 1
C C9 0.2309(3) 1.1128(2) 0.3543(2) 0.0414(4) Uani d . 1 1
C C1 0.2123(3) 0.7964(2) 0.38630(18) 0.0365(4) Uani d . 1 1
C C6 0.2187(3) 0.6771(2) 0.47290(19) 0.0449(5) Uani d . 1 1
H H6 0.2027 0.5596 0.4397 0.054 Uiso calc R 1 1
C C3 0.2674(3) 1.0250(2) 0.57299(19) 0.0401(4) Uani d . 1 1
H H7 0.2835 1.1423 0.6069 0.048 Uiso calc R 1 1
C C2 0.2367(2) 0.9725(2) 0.43690(18) 0.0349(4) Uani d . 1 1
C C4 0.2743(3) 0.9063(3) 0.65837(19) 0.0404(4) Uani d . 1 1
C C5 0.2487(3) 0.7316(2) 0.60792(19) 0.0431(5) Uani d . 1 1
O O2 0.0140(2) 0.6798(2) 0.16088(15) 0.0648(4) Uani d . 1 1
O O4 0.2507(4) 1.26184(19) 0.39955(19) 0.0862(6) Uani d . 1 1
C C10 0.1877(4) 1.1857(3) 0.1392(3) 0.0655(7) Uani d . 1 1
H H13A 0.1488 1.1307 0.0470 0.098 Uiso calc R 1 1
H H13C 0.3134 1.2499 0.1630 0.098 Uiso calc R 1 1
H H13B 0.0910 1.2628 0.1499 0.098 Uiso calc R 1 1
C C8 0.3252(4) 0.6420(3) 0.0777(2) 0.0654(7) Uani d . 1 1
H H14C 0.2624 0.7232 0.0206 0.098 Uiso calc R 1 1
H H14A 0.2476 0.5331 0.0491 0.098 Uiso calc R 1 1
H H14B 0.4544 0.6271 0.0720 0.098 Uiso calc R 1 1

loop_
_atom_site_aniso_label
_atom_site_aniso_U_11
_atom_site_aniso_U_22
_atom_site_aniso_U_33
_atom_site_aniso_U_12
_atom_site_aniso_U_13
_atom_site_aniso_U_23
Cl1 0.0775(4) 0.0733(4) 0.0381(3) -0.0010(3) 0.0256(3) -0.0048(3)
Cl2 0.1004(5) 0.0595(4) 0.0460(3) -0.0028(3) 0.0175(3) 0.0212(3)
O1 0.0606(10) 0.0574(9) 0.0324(7) 0.0079(7) 0.0121(7) -0.0017(6)
O3 0.0733(10) 0.0391(8) 0.0445(8) 0.0031(7) 0.0171(7) 0.0124(6)
C7 0.0532(12) 0.0281(9) 0.0347(10) -0.0003(8) 0.0077(9) 0.0049(7)
C9 0.0407(11) 0.0328(10) 0.0472(11) 0.0020(8) 0.0104(9) 0.0056(8)
C1 0.0370(10) 0.0335(9) 0.0339(10) 0.0009(7) 0.0062(8) 0.0027(7)
C6 0.0580(13) 0.0320(10) 0.0392(11) -0.0003(8) 0.0104(9) 0.0028(8)
C3 0.0380(10) 0.0352(10) 0.0434(11) 0.0014(8) 0.0124(8) -0.0028(8)
C2 0.0299(9) 0.0330(9) 0.0388(10) 0.0016(7) 0.0083(8) 0.0034(7)
C4 0.0346(10) 0.0500(11) 0.0343(10) 0.0003(8) 0.0112(8) 0.0007(8)
C5 0.0474(11) 0.0428(11) 0.0373(10) 0.0000(8) 0.0109(9) 0.0089(8)
O2 0.0618(10) 0.0745(11) 0.0412(9) -0.0148(8) 0.0007(8) -0.0018(8)
O4 0.159(2) 0.0288(8) 0.0697(12) 0.0046(9) 0.0378(12) 0.0052(8)
C10 0.0815(17) 0.0585(14) 0.0626(15) 0.0099(12) 0.0233(13) 0.0313(12)
C8 0.0928(19) 0.0670(15) 0.0366(11) 0.0110(13) 0.0243(12) 0.0006(10)

loop_
_atom_type_symbol
_atom_type_description
_atom_type_scat_dispersion_real
_atom_type_scat_dispersion_imag
_atom_type_scat_source
C C 0.0033 0.0016 'International Tables Vol C Tables 4.2.6.8 and 6.1.1.4'
H H 0.0000 0.0000 'International Tables Vol C Tables 4.2.6.8 and 6.1.1.4'
O O 0.0106 0.0060 'International Tables Vol C Tables 4.2.6.8 and 6.1.1.4'
Cl Cl 0.1484 0.1585 'International Tables Vol C Tables 4.2.6.8 and 6.1.1.4'

loop_
_geom_angle_atom_site_label_1
_geom_angle_atom_site_label_2
_geom_angle_atom_site_label_3
_geom_angle
C7 O1 C8 116.24(17)
C9 O3 C10 116.45(16)
O2 C7 O1 125.13(18)
O2 C7 C1 123.77(19)
O1 C7 C1 111.03(16)
O4 C9 O3 123.07(18)
O4 C9 C2 123.22(19)
O3 C9 C2 113.71(15)
C6 C1 C2 119.35(17)
C6 C1 C7 116.17(16)
C2 C1 C7 124.47(16)
C5 C6 C1 120.58(17)
C5 C6 H6 119.7
C1 C6 H6 119.7
C4 C3 C2 121.09(17)
C4 C3 H7 119.5
C2 C3 H7 119.5
C3 C2 C1 119.31(17)
C3 C2 C9 116.21(16)
C1 C2 C9 124.47(17)
C3 C4 C5 119.57(17)
C3 C4 Cl1 119.55(15)
C5 C4 Cl1 120.87(15)
C6 C5 C4 120.08(17)
C6 C5 Cl2 118.90(15)
C4 C5 Cl2 121.02(15)
O3 C10 H13A 109.5
O3 C10 H13C 109.5
H13A C10 H13C 109.5
O3 C10 H13B 109.5
H13A C10 H13B 109.5
H13C C10 H13B 109.5
O1 C8 H14C 109.5
O1 C8 H14A 109.5
H14C C8 H14A 109.5
O1 C8 H14B 109.5
H14C C8 H14B 109.5
H14A C8 H14B 109.5

loop_
_geom_bond_atom_site_label_1
_geom_bond_atom_site_label_2
_geom_bond_distance
Cl1 C4 1.7308(19)
Cl2 C5 1.7260(19)
O1 C7 1.324(2)
O1 C8 1.447(2)
O3 C9 1.321(2)
O3 C10 1.448(2)
C7 O2 1.193(2)
C7 C1 1.508(3)
C9 O4 1.187(2)
C9 C2 1.490(3)
C1 C6 1.390(3)
C1 C2 1.396(3)
C6 C5 1.383(3)
C6 H6 0.9300
C3 C4 1.376(3)
C3 C2 1.390(3)
C3 H7 0.9300
C4 C5 1.385(3)
C10 H13A 0.9600
C10 H13C 0.9600
C10 H13B 0.9600
C8 H14C 0.9600
C8 H14A 0.9600
C8 H14B 0.9600

loop_
_geom_hbond_atom_site_label_D
_geom_hbond_atom_site_label_H
_geom_hbond_atom_site_label_A
_geom_hbond_site_symmetry_A
_geom_hbond_distance_DH
_geom_hbond_distance_HA
_geom_hbond_distance_DA
_geom_hbond_angle_DHA
C6 H6 O4 1_545 0.93 2.37 3.278(2) 164.1

loop_
_cod_related_entry_id
_cod_related_entry_database
_cod_related_entry_code
1 ChemSpider 8810609
